data_4134995
loop_
_publ_author_name
'Chen, Xiao-Gang'
'Song, Xian-Jiang'
'Zhang, Zhi-Xu'
'Zhang, Han-Yue'
'Pan, Qiang'
'Yao, Jie'
'You, Yu-Meng'
'Xiong, Ren-Gen'

_publ_section_title
;
 Confinement-Driven Ferroelectricity in a Two-Dimensional Hybrid Lead
 Iodide Perovskite.
;
_journal_issue 22
_journal_name_full 'Journal of the American Chemical Society'
_journal_page_first 10212
_journal_page_last 10218
_journal_paper_doi 10.1021/jacs.0c03710
_journal_volume 142
_journal_year 2020
_chemical_formula_moiety 'C6 H12 F2 N, I'
_chemical_formula_sum 'C6 H12 F2 I N'
_chemical_formula_weight 263.07
_space_group_crystal_system orthorhombic
_space_group_IT_number 64
_space_group_name_Hall '-C 2ac 2'
_space_group_name_H-M_alt 'C m c e'
_atom_sites_solution_hydrogens difmap
_audit_creation_method SHELXL-2014/7
_cell_angle_alpha 90
_cell_angle_beta 90
_cell_angle_gamma 90
_cell_formula_units_Z 8
_cell_length_a 10.3925(8)
_cell_length_b 8.0781(6)
_cell_length_c 23.3552(19)
_cell_measurement_reflns_used 3363
_cell_measurement_temperature 293(2)
_cell_measurement_theta_max 31.7890
_cell_measurement_theta_min 2.1480
_cell_volume 1960.7(3)
_computing_structure_refinement 'SHELXL-2014/7 (Sheldrick, 2014)'
_diffrn_ambient_temperature 293(2)
_diffrn_measured_fraction_theta_full 0.999
_diffrn_measured_fraction_theta_max 0.861
_diffrn_measurement_device_type 'XtaLAB Synergy R, HyPix'
_diffrn_radiation_type MoK\a
_diffrn_radiation_wavelength 0.71073
_diffrn_reflns_av_R_equivalents 0.0245
_diffrn_reflns_av_unetI/netI 0.0252
_diffrn_reflns_Laue_measured_fraction_full 0.999
_diffrn_reflns_Laue_measured_fraction_max 0.861
_diffrn_reflns_limit_h_max 13
_diffrn_reflns_limit_h_min -13
_diffrn_reflns_limit_k_max 9
_diffrn_reflns_limit_k_min -11
_diffrn_reflns_limit_l_max 31
_diffrn_reflns_limit_l_min -28
_diffrn_reflns_number 6844
_diffrn_reflns_point_group_measured_fraction_full 0.999
_diffrn_reflns_point_group_measured_fraction_max 0.861
_diffrn_reflns_theta_full 25.242
_diffrn_reflns_theta_max 31.368
_diffrn_reflns_theta_min 3.311
_exptl_absorpt_coefficient_mu 3.235
_exptl_absorpt_correction_T_max 0.524
_exptl_absorpt_correction_T_min 0.465
_exptl_absorpt_correction_type multi-scan
_exptl_crystal_colour colourless
_exptl_crystal_density_diffrn 1.782
_exptl_crystal_description block
_exptl_crystal_F_000 1008
_exptl_crystal_size_max 0.24
_exptl_crystal_size_mid 0.22
_exptl_crystal_size_min 0.2
_refine_diff_density_max 0.622
_refine_diff_density_min -0.494
_refine_diff_density_rms 0.089
_refine_ls_extinction_method none
_refine_ls_goodness_of_fit_ref 1.031
_refine_ls_hydrogen_treatment constr
_refine_ls_matrix_type full
_refine_ls_number_parameters 58
_refine_ls_number_reflns 1465
_refine_ls_number_restraints 0
_refine_ls_restrained_S_all 1.031
_refine_ls_R_factor_all 0.0502
_refine_ls_R_factor_gt 0.0355
_refine_ls_shift/su_max 0.001
_refine_ls_shift/su_mean 0.000
_refine_ls_structure_factor_coef Fsqd
_refine_ls_weighting_details 'w=1/[\s^2^(Fo^2^)+(0.0477P)^2^+3.7339P] where P=(Fo^2^+2Fc^2^)/3'
_refine_ls_weighting_scheme calc
_refine_ls_wR_factor_gt 0.0933
_refine_ls_wR_factor_ref 0.1017
_reflns_Friedel_coverage 0.000
_reflns_number_gt 1114
_reflns_number_total 1465
_reflns_threshold_expression 'I > 2\s(I)'
_cod_data_source_file ja0c03710_si_004.cif
_cod_data_source_block CMCA
_cod_depositor_comments
;Adding full bibliography for 4134988--4134996.cif.

 Adding full bibliography for 4134988--4134996.cif.
;
_cod_original_sg_symbol_Hall '-C 2bc 2'
_cod_original_sg_symbol_H-M 'C m c a'
_cod_database_code 4134995
_shelx_shelxl_version_number 2014/7
_shelx_space_group_comment
;
The symmetry employed for this shelxl refinement is uniquely defined
by the following loop, which should always be used as a source of
symmetry information in preference to the above space-group names.
They are only intended as comments.
;

loop_
_space_group_symop_operation_xyz
'x, y, z'
'-x, -y+1/2, z+1/2'
'-x, y+1/2, -z+1/2'
'x, -y, -z'
'x+1/2, y+1/2, z'
'-x+1/2, -y+1, z+1/2'
'-x+1/2, y+1, -z+1/2'
'x+1/2, -y+1/2, -z'
'-x, -y, -z'
'x, y-1/2, -z-1/2'
'x, -y-1/2, z-1/2'
'-x, y, z'
'-x+1/2, -y+1/2, -z'
'x+1/2, y, -z-1/2'
'x+1/2, -y, z-1/2'
'-x+1/2, y+1/2, z'

loop_
_atom_site_label
_atom_site_type_symbol
_atom_site_fract_x
_atom_site_fract_y
_atom_site_fract_z
_atom_site_U_iso_or_equiv
_atom_site_adp_type
_atom_site_occupancy
_atom_site_site_symmetry_order
_atom_site_calc_flag
_atom_site_refinement_flags_posn
_atom_site_refinement_flags_adp
_atom_site_refinement_flags_occupancy
_atom_site_disorder_assembly
_atom_site_disorder_group
F1 F 0.4007(9) 0.3425(12) 0.5026(3) 0.149(3) Uani 0.5 1 d . . P . .
F2 F 0.3574(9) 0.1100(9) 0.4644(4) 0.143(3) Uani 0.5 1 d . . P . .
C3 C 0.4299(6) 0.2328(8) 0.4510(3) 0.113(2) Uani 1 1 d . . . . .
H3A H 0.4025 0.1196 0.4478 0.136 Uiso 0.5 1 d R U P . .
H3B H 0.4025 0.2712 0.4879 0.136 Uiso 0.5 1 d R U P . .
C2 C 0.3576(5) 0.3286(9) 0.4077(3) 0.1017(17) Uani 1 1 d . . . . .
H2A H 0.3798 0.4445 0.4123 0.122 Uiso 1 1 d R U . . .
H2B H 0.2665 0.3177 0.4160 0.122 Uiso 1 1 d R U . . .
C1 C 0.3787(4) 0.2815(6) 0.3466(2) 0.0775(12) Uani 1 1 d . . . . .
H1C H 0.3786 0.1618 0.3435 0.093 Uiso 1 1 d R U . . .
H1D H 0.3075 0.3231 0.3240 0.093 Uiso 1 1 d R U . . .
N1 N 0.5000 0.3457(8) 0.32243(19) 0.0670(11) Uani 1 2 d S T P . .
H1A H 0.5000 0.3250 0.2850 0.080 Uiso 1 2 d R U P . .
H1B H 0.5000 0.4552 0.3267 0.080 Uiso 1 2 d R U P . .
I1 I 0.5000 0.21986(5) 0.67571(2) 0.06603(18) Uani 1 2 d S T P . .

loop_
_atom_site_aniso_label
_atom_site_aniso_U_11
_atom_site_aniso_U_22
_atom_site_aniso_U_33
_atom_site_aniso_U_23
_atom_site_aniso_U_13
_atom_site_aniso_U_12
F1 0.189(8) 0.173(7) 0.084(4) -0.032(5) 0.026(5) -0.020(7)
F2 0.158(7) 0.103(5) 0.168(7) 0.045(5) -0.005(6) -0.046(5)
C3 0.094(4) 0.148(6) 0.097(4) 0.041(4) 0.008(3) -0.029(4)
C2 0.067(3) 0.140(5) 0.098(4) 0.009(4) 0.019(3) 0.008(3)
C1 0.054(2) 0.094(3) 0.084(3) -0.004(2) -0.005(2) -0.001(2)
N1 0.067(3) 0.070(3) 0.064(3) -0.002(2) 0.000 0.000
I1 0.0641(3) 0.0652(3) 0.0688(3) -0.00085(16) 0.000 0.000

loop_
_atom_type_symbol
_atom_type_description
_atom_type_scat_dispersion_real
_atom_type_scat_dispersion_imag
_atom_type_scat_source
C C 0.0033 0.0016 'International Tables Vol C Tables 4.2.6.8 and 6.1.1.4'
H H 0.0000 0.0000 'International Tables Vol C Tables 4.2.6.8 and 6.1.1.4'
N N 0.0061 0.0033 'International Tables Vol C Tables 4.2.6.8 and 6.1.1.4'
F F 0.0171 0.0103 'International Tables Vol C Tables 4.2.6.8 and 6.1.1.4'
I I -0.4742 1.8119 'International Tables Vol C Tables 4.2.6.8 and 6.1.1.4'

loop_
_geom_angle_atom_site_label_1
_geom_angle_atom_site_label_2
_geom_angle_atom_site_label_3
_geom_angle
_geom_angle_site_symmetry_1
_geom_angle_site_symmetry_3
_geom_angle_publ_flag
F2 C3 C3 125.9(5) . 12_655 ?
F2 C3 C2 105.8(7) . . ?
C3 C3 C2 120.5(3) 12_655 . ?
F2 C3 F1 98.0(7) . . ?
C3 C3 F1 101.4(5) 12_655 . ?
C2 C3 F1 97.7(7) . . ?
C3 C2 C1 116.5(6) . . ?
N1 C1 C2 113.7(5) . . ?
C1 N1 C1 117.4(5) 12_655 . ?

loop_
_geom_bond_atom_site_label_1
_geom_bond_atom_site_label_2
_geom_bond_distance
_geom_bond_site_symmetry_2
_geom_bond_publ_flag
F1 C3 1.526(11) . ?
F2 C3 1.284(8) . ?
C3 C3 1.458(13) 12_655 ?
C3 C2 1.477(9) . ?
C2 C1 1.493(8) . ?
C1 N1 1.476(6) . ?
N1 C1 1.476(6) 12_655 ?
